data_7232315
loop_
_publ_author_name
'Thakur, Snehasish'
'Drew, Michael G. B.'
'Franconetti, Antonio'
'Frontera, Antonio'
'Chattopadhyay, Shouvik'

_publ_section_title
;
 Analysis of energies of halogen and hydrogen bonding interactions in the
 solid state structures of vanadyl Schiff base complexes
;
_journal_issue 9
_journal_name_full 'RSC Advances'
_journal_page_first 4789
_journal_paper_doi 10.1039/C8RA09947B
_journal_volume 9
_journal_year 2019
_chemical_formula_sum 'C22 H28 Cl2 N4 O6 V2'
_chemical_formula_weight 617.26
_space_group_crystal_system monoclinic
_space_group_IT_number 15
_space_group_name_Hall '-I 2ya'
_space_group_name_H-M_alt 'I 1 2/a 1'
_symmetry_space_group_name_Hall '-I 2ya'
_symmetry_space_group_name_H-M 'I 1 2/a 1'
_atom_sites_solution_hydrogens mixed
_audit_creation_method SHELXL-2016/6
_audit_update_record
;
2018-11-15 deposited with the CCDC.
2019-01-21 downloaded from the CCDC.
;
_cell_angle_alpha 90
_cell_angle_beta 97.479(10)
_cell_angle_gamma 90
_cell_formula_units_Z 4
_cell_length_a 22.194(2)
_cell_length_b 7.5879(7)
_cell_length_c 15.5112(12)
_cell_measurement_reflns_used 7844
_cell_measurement_temperature 150(2)
_cell_measurement_theta_max 30.00
_cell_measurement_theta_min 3.424
_cell_volume 2590.0(4)
_computing_cell_refinement 'Crysalis, Oxford Diffraction'
_computing_data_collection 'Crysalis, Oxford Diffraction'
_computing_data_reduction 'Crysalis, Oxford Diffraction'
_computing_molecular_graphics PLATON(Spek,2004)
_computing_publication_material 'SHELXL-2016/6, PLATON, WINGX (Ferrugia, 2012)'
_computing_structure_refinement 'SHELXL-2016/6 (Sheldrick, 2016)'
_computing_structure_solution 'SHELXS-97 (Sheldrick, 2008)'
_diffrn_ambient_temperature 150(2)
_diffrn_measured_fraction_theta_full 0.985
_diffrn_measured_fraction_theta_max 0.987
_diffrn_measurement_device 'Oxford Diffaction X-Calibor System'
_diffrn_measurement_method '321 frames, counting time 10 s.'
_diffrn_radiation_type MoK\a
_diffrn_radiation_wavelength 0.71073
_diffrn_reflns_av_R_equivalents 0.0295
_diffrn_reflns_av_unetI/netI 0.0447
_diffrn_reflns_Laue_measured_fraction_full 0.985
_diffrn_reflns_Laue_measured_fraction_max 0.987
_diffrn_reflns_limit_h_max 25
_diffrn_reflns_limit_h_min -31
_diffrn_reflns_limit_k_max 10
_diffrn_reflns_limit_k_min -10
_diffrn_reflns_limit_l_max 21
_diffrn_reflns_limit_l_min -18
_diffrn_reflns_number 7844
_diffrn_reflns_point_group_measured_fraction_full 0.985
_diffrn_reflns_point_group_measured_fraction_max 0.987
_diffrn_reflns_theta_full 25.242
_diffrn_reflns_theta_max 29.999
_diffrn_reflns_theta_min 3.424
_diffrn_standards_decay_% n/a
_diffrn_standards_interval_count n/a
_diffrn_standards_interval_time n/a
_exptl_absorpt_coefficient_mu 0.973
_exptl_absorpt_correction_T_max 1.000
_exptl_absorpt_correction_T_min 0.912
_exptl_absorpt_correction_type empirical
_exptl_absorpt_process_details 'ABSPACK, Oxford Diffraction Ltd'
_exptl_crystal_colour black
_exptl_crystal_density_diffrn 1.583
_exptl_crystal_description needle
_exptl_crystal_F_000 1264
_exptl_crystal_size_max 0.19
_exptl_crystal_size_mid 0.06
_exptl_crystal_size_min 0.06
_refine_diff_density_max 1.233
_refine_diff_density_min -0.436
_refine_diff_density_rms 0.087
_refine_ls_extinction_method none
_refine_ls_goodness_of_fit_ref 1.060
_refine_ls_hydrogen_treatment mixed
_refine_ls_matrix_type full
_refine_ls_number_parameters 167
_refine_ls_number_reflns 3726
_refine_ls_number_restraints 1
_refine_ls_restrained_S_all 1.060
_refine_ls_R_factor_all 0.0595
_refine_ls_R_factor_gt 0.0443
_refine_ls_shift/su_max 0.001
_refine_ls_shift/su_mean 0.000
_refine_ls_structure_factor_coef Fsqd
_refine_ls_weighting_details 'w=1/[\s^2^(Fo^2^)+(0.0509P)^2^+0.8673P] where P=(Fo^2^+2Fc^2^)/3'
_refine_ls_weighting_scheme calc
_refine_ls_wR_factor_gt 0.1015
_refine_ls_wR_factor_ref 0.1075
_reflns_Friedel_coverage 0.000
_reflns_number_gt 3036
_reflns_number_total 3726
_reflns_threshold_expression 'I > 2\s(I)'
_cod_data_source_file c8ra09947b2.cif
_cod_data_source_block 3
_cod_original_cell_volume 2589.9(4)
_cod_database_code 7232315
_shelx_shelxl_version_number 2016/6
_shelx_space_group_comment
;
The symmetry employed for this shelxl refinement is uniquely defined
by the following loop, which should always be used as a source of
symmetry information in preference to the above space-group names.
They are only intended as comments.
;

loop_
_space_group_symop_operation_xyz
'x, y, z'
'-x+1/2, y, -z'
'x+1/2, y+1/2, z+1/2'
'-x+1, y+1/2, -z+1/2'
'-x, -y, -z'
'x-1/2, -y, z'
'-x+1/2, -y+1/2, -z+1/2'
'x, -y+1/2, z+1/2'

loop_
_atom_site_label
_atom_site_type_symbol
_atom_site_fract_x
_atom_site_fract_y
_atom_site_fract_z
_atom_site_U_iso_or_equiv
_atom_site_adp_type
_atom_site_occupancy
_atom_site_site_symmetry_order
_atom_site_calc_flag
_atom_site_refinement_flags_posn
_atom_site_refinement_flags_adp
V1 V 0.52251(2) 0.93922(4) 0.09435(2) 0.01654(10) Uani 1 1 d . .
O1 O 0.54357(7) 0.9756(2) 0.19647(9) 0.0240(3) Uani 1 1 d . .
O2 O 0.52289(7) 1.13418(19) 0.04346(9) 0.0184(3) Uani 1 1 d . .
O11 O 0.59481(7) 0.8394(2) 0.05947(9) 0.0215(3) Uani 1 1 d . .
C12 C 0.62382(10) 0.6911(3) 0.08238(13) 0.0203(4) Uani 1 1 d . .
C13 C 0.68678(10) 0.6818(3) 0.07899(15) 0.0271(5) Uani 1 1 d . .
H13 H 0.707381 0.782173 0.064607 0.033 Uiso 1 1 calc R U
C14 C 0.71849(11) 0.5275(3) 0.09652(16) 0.0307(5) Uani 1 1 d . .
H14 H 0.760075 0.524023 0.093736 0.037 Uiso 1 1 calc R U
C15 C 0.68833(11) 0.3767(3) 0.11841(15) 0.0259(5) Uani 1 1 d . .
Cl15 Cl 0.72818(3) 0.17899(9) 0.13608(5) 0.04336(18) Uani 1 1 d . .
C16 C 0.62742(10) 0.3813(3) 0.12429(13) 0.0220(4) Uani 1 1 d . .
H16 H 0.607759 0.279866 0.139485 0.026 Uiso 1 1 calc R U
C17 C 0.59438(10) 0.5378(3) 0.10757(12) 0.0184(4) Uani 1 1 d . .
C18 C 0.52971(10) 0.5323(3) 0.11279(12) 0.0182(4) Uani 1 1 d . .
H18 H 0.512202 0.423196 0.120865 0.022 Uiso 1 1 calc R U
N19 N 0.49509(8) 0.6678(2) 0.10702(10) 0.0167(3) Uani 1 1 d . .
C20 C 0.43007(10) 0.6446(3) 0.11166(13) 0.0192(4) Uani 1 1 d . .
H20A H 0.423253 0.539342 0.144540 0.023 Uiso 1 1 calc R U
H20B H 0.408012 0.633009 0.053708 0.023 Uiso 1 1 calc R U
C21 C 0.40879(10) 0.8058(3) 0.15619(13) 0.0204(4) Uani 1 1 d . .
H21A H 0.364887 0.804120 0.153578 0.024 Uiso 1 1 calc R U
H21B H 0.426347 0.807252 0.216817 0.024 Uiso 1 1 calc R U
N22 N 0.42805(8) 0.9638(2) 0.11149(11) 0.0181(4) Uani 1 1 d D .
H22 H 0.4075(10) 0.965(3) 0.0624(11) 0.022 Uiso 1 1 d D U
C23 C 0.41515(10) 1.1317(3) 0.15459(14) 0.0223(4) Uani 1 1 d . .
H23A H 0.428622 1.228617 0.121067 0.027 Uiso 1 1 calc R U
H23B H 0.438928 1.134863 0.211655 0.027 Uiso 1 1 calc R U
C24 C 0.34886(11) 1.1607(3) 0.16508(16) 0.0310(5) Uani 1 1 d . .
H24A H 0.324706 1.156632 0.109082 0.046 Uiso 1 1 calc R U
H24B H 0.344235 1.273710 0.191248 0.046 Uiso 1 1 calc R U
H24C H 0.335687 1.070050 0.201559 0.046 Uiso 1 1 calc R U

loop_
_atom_site_aniso_label
_atom_site_aniso_U_11
_atom_site_aniso_U_22
_atom_site_aniso_U_33
_atom_site_aniso_U_23
_atom_site_aniso_U_13
_atom_site_aniso_U_12
V1 0.01824(18) 0.01630(17) 0.01538(16) 0.00055(12) 0.00333(13) -0.00135(14)
O1 0.0271(9) 0.0273(8) 0.0170(7) -0.0001(6) 0.0006(6) -0.0022(7)
O2 0.0198(7) 0.0172(7) 0.0185(7) 0.0004(5) 0.0038(6) -0.0024(6)
O11 0.0203(8) 0.0209(8) 0.0240(7) 0.0054(6) 0.0053(6) 0.0014(6)
C12 0.0207(11) 0.0234(11) 0.0170(9) -0.0008(7) 0.0031(8) 0.0018(8)
C13 0.0202(11) 0.0265(12) 0.0355(12) 0.0037(9) 0.0071(10) -0.0006(9)
C14 0.0174(11) 0.0363(14) 0.0388(13) 0.0005(10) 0.0049(10) 0.0044(10)
C15 0.0233(12) 0.0246(11) 0.0294(11) -0.0023(9) 0.0015(9) 0.0064(9)
Cl15 0.0309(3) 0.0300(3) 0.0682(5) -0.0003(3) 0.0026(3) 0.0122(3)
C16 0.0248(11) 0.0203(10) 0.0207(9) -0.0014(8) 0.0018(8) 0.0000(9)
C17 0.0195(10) 0.0203(10) 0.0155(8) -0.0028(7) 0.0021(8) 0.0013(8)
C18 0.0209(10) 0.0189(10) 0.0150(8) -0.0007(7) 0.0025(8) -0.0033(8)
N19 0.0173(8) 0.0184(8) 0.0150(7) 0.0009(6) 0.0040(7) -0.0008(7)
C20 0.0189(10) 0.0186(10) 0.0202(9) 0.0013(7) 0.0031(8) -0.0030(8)
C21 0.0219(11) 0.0201(10) 0.0206(9) 0.0006(7) 0.0084(8) -0.0007(8)
N22 0.0201(9) 0.0184(8) 0.0163(7) -0.0007(6) 0.0047(7) -0.0019(7)
C23 0.0251(11) 0.0189(10) 0.0245(10) -0.0029(8) 0.0091(9) 0.0004(9)
C24 0.0314(13) 0.0261(12) 0.0370(13) 0.0003(10) 0.0105(11) 0.0064(10)

loop_
_atom_type_symbol
_atom_type_description
_atom_type_scat_dispersion_real
_atom_type_scat_dispersion_imag
_atom_type_scat_source
C C 0.0033 0.0016 'International Tables Vol C Tables 4.2.6.8 and 6.1.1.4'
H H 0.0000 0.0000 'International Tables Vol C Tables 4.2.6.8 and 6.1.1.4'
N N 0.0061 0.0033 'International Tables Vol C Tables 4.2.6.8 and 6.1.1.4'
O O 0.0106 0.0060 'International Tables Vol C Tables 4.2.6.8 and 6.1.1.4'
V V 0.3005 0.5294 'International Tables Vol C Tables 4.2.6.8 and 6.1.1.4'
Cl Cl 0.1484 0.1585 'International Tables Vol C Tables 4.2.6.8 and 6.1.1.4'

loop_
_geom_angle_atom_site_label_1
_geom_angle_atom_site_label_2
_geom_angle_atom_site_label_3
_geom_angle
_geom_angle_site_symmetry_1
_geom_angle_site_symmetry_3
O1 V1 O2 106.97(7) . .
O1 V1 O11 101.44(8) . .
O2 V1 O11 99.21(7) . .
O1 V1 N22 91.50(7) . .
O2 V1 N22 92.66(7) . .
O11 V1 N22 158.96(7) . .
O1 V1 N19 97.05(7) . .
O2 V1 N19 154.28(7) . .
O11 V1 N19 84.55(6) . .
N22 V1 N19 77.38(6) . .
O1 V1 O2 169.80(7) . 5_675
O2 V1 O2 78.78(7) . 5_675
O11 V1 O2 85.63(6) . 5_675
N22 V1 O2 79.68(6) . 5_675
N19 V1 O2 76.15(6) . 5_675
O1 V1 V1 152.77(6) . 5_675
O2 V1 V1 46.81(5) . 5_675
O11 V1 V1 91.71(5) . 5_675
N22 V1 V1 83.79(5) . 5_675
N19 V1 V1 107.96(5) . 5_675
O2 V1 V1 31.97(4) 5_675 5_675
V1 O2 V1 101.22(7) . 5_675
C12 O11 V1 131.11(12) . .
O11 C12 C13 118.93(19) . .
O11 C12 C17 123.24(19) . .
C13 C12 C17 117.8(2) . .
C14 C13 C12 121.4(2) . .
C14 C13 H13 119.3 . .
C12 C13 H13 119.3 . .
C13 C14 C15 120.0(2) . .
C13 C14 H14 120.0 . .
C15 C14 H14 120.0 . .
C16 C15 C14 120.5(2) . .
C16 C15 Cl15 119.80(18) . .
C14 C15 Cl15 119.72(18) . .
C15 C16 C17 120.5(2) . .
C15 C16 H16 119.8 . .
C17 C16 H16 119.8 . .
C16 C17 C12 119.90(19) . .
C16 C17 C18 117.62(19) . .
C12 C17 C18 122.40(19) . .
N19 C18 C17 124.29(19) . .
N19 C18 H18 117.9 . .
C17 C18 H18 117.9 . .
C18 N19 C20 119.10(17) . .
C18 N19 V1 126.70(14) . .
C20 N19 V1 114.17(12) . .
N19 C20 C21 107.08(16) . .
N19 C20 H20A 110.3 . .
C21 C20 H20A 110.3 . .
N19 C20 H20B 110.3 . .
C21 C20 H20B 110.3 . .
H20A C20 H20B 108.6 . .
N22 C21 C20 108.43(15) . .
N22 C21 H21A 110.0 . .
C20 C21 H21A 110.0 . .
N22 C21 H21B 110.0 . .
C20 C21 H21B 110.0 . .
H21A C21 H21B 108.4 . .
C21 N22 C23 113.64(15) . .
C21 N22 V1 109.49(13) . .
C23 N22 V1 112.19(13) . .
C21 N22 H22 106.2(17) . .
C23 N22 H22 106.8(17) . .
V1 N22 H22 108.2(17) . .
N22 C23 C24 114.80(19) . .
N22 C23 H23A 108.6 . .
C24 C23 H23A 108.6 . .
N22 C23 H23B 108.6 . .
C24 C23 H23B 108.6 . .
H23A C23 H23B 107.5 . .
C23 C24 H24A 109.5 . .
C23 C24 H24B 109.5 . .
H24A C24 H24B 109.5 . .
C23 C24 H24C 109.5 . .
H24A C24 H24C 109.5 . .
H24B C24 H24C 109.5 . .

loop_
_geom_bond_atom_site_label_1
_geom_bond_atom_site_label_2
_geom_bond_distance
_geom_bond_site_symmetry_2
V1 O1 1.6158(15) .
V1 O2 1.6773(14) .
V1 O11 1.9151(15) .
V1 N22 2.1552(18) .
V1 N19 2.1637(17) .
V1 O2 2.3097(14) 5_675
V1 V1 3.1072(7) 5_675
O11 C12 1.322(3) .
C12 C13 1.407(3) .
C12 C17 1.414(3) .
C13 C14 1.375(3) .
C13 H13 0.9300 .
C14 C15 1.390(3) .
C14 H14 0.9300 .
C15 C16 1.367(3) .
C15 Cl15 1.745(2) .
C16 C17 1.402(3) .
C16 H16 0.9300 .
C17 C18 1.449(3) .
C18 N19 1.280(3) .
C18 H18 0.9300 .
N19 C20 1.465(3) .
C20 C21 1.511(3) .
C20 H20A 0.9700 .
C20 H20B 0.9700 .
C21 N22 1.476(2) .
C21 H21A 0.9700 .
C21 H21B 0.9700 .
N22 C23 1.484(3) .
N22 H22 0.835(16) .
C23 C24 1.517(3) .
C23 H23A 0.9700 .
C23 H23B 0.9700 .
C24 H24A 0.9600 .
C24 H24B 0.9600 .
C24 H24C 0.9600 .

loop_
_geom_hbond_atom_site_label_D
_geom_hbond_atom_site_label_H
_geom_hbond_atom_site_label_A
_geom_hbond_distance_DH
_geom_hbond_distance_HA
_geom_hbond_distance_DA
_geom_hbond_angle_DHA
_geom_hbond_site_symmetry_A
C16 H16 O2 0.93 2.50 3.116(3) 123.8 1_545
C18 H18 O2 0.93 2.53 3.204(3) 130.0 1_545
C20 H20A O1 0.97 2.53 3.223(3) 128.7 4_545
C23 H23A O2 0.97 2.64 3.124(2) 110.8 .
N22 H22 O11 0.835(16) 2.40(2) 3.028(2) 133(2) 5_675
